data_1568019
loop_
_publ_author_name
'Balkus, Kenneth J.'
'Abbas, Muhammad'
'Maceda, Amanda M.'
'Firouzi, Hamid R.'
'Xiao, Zhifeng'
'Arman, Hadi'
'Shi, Yanshu'
'Zhou, Hong-Cai'

_publ_section_title
;
 &#x000D; Fluorine Extraction from Organofluorine Molecules to Make
 Fluorinated Clusters in Yttrium MOFs&#x000D;
;
_journal_name_full 'Chemical Science'
_journal_paper_doi 10.1039/D2SC05143E
_journal_year 2022
_chemical_formula_moiety 'C72 H58 N10 O16 Y2, C3 H7 N O, H2 O'
_chemical_formula_sum 'C75 H67 N11 O18 Y2'
_chemical_formula_weight 1588.21
_space_group_crystal_system triclinic
_space_group_IT_number 2
_space_group_name_Hall '-P 1'
_space_group_name_H-M_alt 'P -1'
_atom_sites_solution_hydrogens mixed
_audit_creation_date 2022-06-21
_audit_creation_method
;
Olex2 1.3-alpha
(compiled 2020.11.12 svn.r5f609507 for OlexSys, GUI svn.r6408)
;
_audit_update_record
;
2022-09-12 deposited with the CCDC.	2022-11-22 downloaded from the CCDC.
;
_cell_angle_alpha 78.447(3)
_cell_angle_beta 75.155(3)
_cell_angle_gamma 89.692(3)
_cell_formula_units_Z 2
_cell_length_a 11.8512(12)
_cell_length_b 16.2294(16)
_cell_length_c 19.309(2)
_cell_measurement_reflns_used 9909
_cell_measurement_temperature 110.0
_cell_measurement_theta_max 36.41
_cell_measurement_theta_min 2.46
_cell_volume 3513.0(6)
_computing_cell_refinement 'SAINT V8.38A (Bruker, 2018)'
_computing_data_reduction 'SAINT V8.38A (Bruker, 2018)'
_computing_molecular_graphics 'Olex2 1.3-alpha (Dolomanov et al., 2009)'
_computing_publication_material 'Olex2 1.3-alpha (Dolomanov et al., 2009)'
_computing_structure_refinement 'SHELXL 2018/3 (Sheldrick, 2015)'
_computing_structure_solution 'SHELXT 2014/4 (Sheldrick, 2014)'
_diffrn_ambient_temperature 110.0
_diffrn_measured_fraction_theta_full 0.989
_diffrn_measured_fraction_theta_max 0.928
_diffrn_measurement_device_type 'Bruker APEX-II CCD'
_diffrn_measurement_method '\f and \w scans'
_diffrn_radiation_type MoK\a
_diffrn_radiation_wavelength 0.71073
_diffrn_reflns_av_R_equivalents 0.0956
_diffrn_reflns_av_unetI/netI 0.0620
_diffrn_reflns_Laue_measured_fraction_full 0.989
_diffrn_reflns_Laue_measured_fraction_max 0.928
_diffrn_reflns_limit_h_max 19
_diffrn_reflns_limit_h_min -19
_diffrn_reflns_limit_k_max 27
_diffrn_reflns_limit_k_min -27
_diffrn_reflns_limit_l_max 32
_diffrn_reflns_limit_l_min -32
_diffrn_reflns_number 335216
_diffrn_reflns_point_group_measured_fraction_full 0.989
_diffrn_reflns_point_group_measured_fraction_max 0.928
_diffrn_reflns_theta_full 25.242
_diffrn_reflns_theta_max 36.873
_diffrn_reflns_theta_min 1.780
_diffrn_source_current 1.0
_diffrn_source_power 0.05
_diffrn_source_voltage 50.0
_diffrn_standards_number 0
_exptl_absorpt_coefficient_mu 1.725
_exptl_absorpt_correction_T_max 0.7471
_exptl_absorpt_correction_T_min 0.5870
_exptl_absorpt_correction_type multi-scan
_exptl_absorpt_process_details
;
SADABS-2016/2 (Bruker,2016/2) was used for absorption correction.
wR2(int) was 0.1131 before and 0.0635 after correction.
The Ratio of minimum to maximum transmission is 0.7857.
The \l/2 correction factor is Not present.
;
_exptl_crystal_colour 'clear colourless'
_exptl_crystal_colour_lustre clear
_exptl_crystal_colour_primary colourless
_exptl_crystal_density_diffrn 1.501
_exptl_crystal_description block
_exptl_crystal_F_000 1632
_exptl_crystal_size_max 0.1
_exptl_crystal_size_mid 0.1
_exptl_crystal_size_min 0.1
_refine_diff_density_max 1.954
_refine_diff_density_min -1.563
_refine_diff_density_rms 0.116
_refine_ls_extinction_method none
_refine_ls_goodness_of_fit_ref 1.026
_refine_ls_hydrogen_treatment constr
_refine_ls_matrix_type full
_refine_ls_number_parameters 945
_refine_ls_number_reflns 32879
_refine_ls_number_restraints 30
_refine_ls_restrained_S_all 1.025
_refine_ls_R_factor_all 0.0986
_refine_ls_R_factor_gt 0.0567
_refine_ls_shift/su_max 0.003
_refine_ls_shift/su_mean 0.000
_refine_ls_structure_factor_coef Fsqd
_refine_ls_weighting_details 'w=1/[\s^2^(Fo^2^)+(0.0527P)^2^+7.1266P] where P=(Fo^2^+2Fc^2^)/3'
_refine_ls_weighting_scheme calc
_refine_ls_wR_factor_gt 0.1239
_refine_ls_wR_factor_ref 0.1439
_reflns_Friedel_coverage 0.000
_reflns_number_gt 22971
_reflns_number_total 32879
_reflns_threshold_expression 'I > 2\s(I)'
_cod_data_source_file d2sc05143e2.cif
_cod_data_source_block balkus_ab829_2_0m
_cod_original_cell_volume 3512.9(6)
_cod_database_code 1568019
_shelx_shelxl_version_number 2018/3
_shelx_space_group_comment
;
The symmetry employed for this shelxl refinement is uniquely defined
by the following loop, which should always be used as a source of
symmetry information in preference to the above space-group names.
They are only intended as comments.
;
_shelx_estimated_absorpt_t_max 0.846
_shelx_estimated_absorpt_t_min 0.846
_olex2_refinement_description
;
1. Fixed Uiso
 At 1.2 times of:
  All C(H) groups
 At 1.5 times of:
  All C(H,H,H) groups, All O(H,H) groups
2. Rigid bond restraints
 C6, N11, C4, C5
 with sigma for 1-2 distances of 0.01 and sigma for 1-3 distances of 0.01
3. Uiso/Uaniso restraints and constraints
Uanis(C6) \\sim Ueq: with sigma of 0.1 and sigma for terminal atoms of 0.2
Uanis(C4) \\sim Ueq, Uanis(N11) \\sim Ueq, Uanis(C6) \\sim Ueq, Uanis(C5) \\sim
Ueq: with sigma of 0.1 and sigma for terminal atoms of 0.2
Uanis(C4) = Uanis(N11) = Uanis(C5) = Uanis(C6)
4.a Free rotating group:
 O1(H1D,H1E)
4.b Aromatic/amide H refined with riding coordinates:
 C65(H65), C30(H30), C27(H27), C47(H47), C45(H45), C42(H42), C67(H67),
 C22(H22), C39(H39), C20(H20), C25(H25), C9(H9), C19(H19), C3(H3), C21(H21),
 C31(H31), C70(H70), C71(H71), C41(H41), C51(H51), C73(H73), C12(H12), C72(H72),
  C54(H54), C40(H40), C53(H53), C32(H32), C33(H33), C59(H59), C52(H52),
 C62(H62), C61(H61), C60(H60), C14(H14), C4(H4)
4.c Idealised Me refined as rotating group:
 C7(H7A,H7B,H7C), C8(H8A,H8B,H8C), C2(H2A,H2B,H2C), C1(H1A,H1B,H1C), C11(H11A,
 H11B,H11C), C10(H10A,H10B,H10C), C15(H15A,H15B,H15C), C13(H13A,H13B,H13C),
 C5(H5A,H5B,H5C), C6(H6A,H6B,H6C)
;
_smtbx_masks_void_probe_radius 1.2
_smtbx_masks_void_truncation_radius 1.2
_olex2_submission_original_sample_id AB829
_olex2_submission_special_instructions 'No special instructions were received'

loop_
_space_group_symop_operation_xyz
'x, y, z'
'-x, -y, -z'

loop_
_atom_site_label
_atom_site_type_symbol
_atom_site_fract_x
_atom_site_fract_y
_atom_site_fract_z
_atom_site_U_iso_or_equiv
_atom_site_adp_type
_atom_site_occupancy
_atom_site_site_symmetry_order
_atom_site_calc_flag
_atom_site_refinement_flags_posn
_atom_site_refinement_flags_adp
_atom_site_refinement_flags_occupancy
_atom_site_disorder_assembly
_atom_site_disorder_group
Y1 Y 0.37707(2) 0.42323(2) 0.98724(2) 0.01228(4) Uani 1 1 d . . . . .
Y2 Y -0.12436(2) 0.90921(2) 0.50574(2) 0.01140(4) Uani 1 1 d . . . . .
O5 O 0.05596(13) 0.96535(10) 0.43515(8) 0.0156(3) Uani 1 1 d . . . . .
O8 O 0.15651(14) 0.95634(10) 0.55591(8) 0.0150(3) Uani 1 1 d . . . . .
O15 O 0.56499(14) 0.47582(11) 0.92893(8) 0.0169(3) Uani 1 1 d . . . . .
O11 O 0.50937(14) 0.64762(10) 0.93940(8) 0.0166(3) Uani 1 1 d . . . . .
O6 O 0.22303(14) 1.03745(11) 0.38869(9) 0.0195(3) Uani 1 1 d . . . . .
O7 O 0.00632(14) 0.86309(10) 0.57602(8) 0.0158(3) Uani 1 1 d . . . . .
O16 O 0.73767(14) 0.53901(11) 0.90222(9) 0.0192(3) Uani 1 1 d . . . . .
O18 O 1.13561(15) 0.11670(11) 0.60816(9) 0.0192(3) Uani 1 1 d . . . . .
O12 O 0.35732(14) 0.56436(10) 0.94074(8) 0.0163(3) Uani 1 1 d . . . . .
O10 O 0.60946(16) 0.57477(11) 0.14080(9) 0.0227(3) Uani 1 1 d . . . . .
O4 O -0.32548(14) 0.90746(11) 0.50671(9) 0.0204(3) Uani 1 1 d . . . . .
O13 O 0.18465(15) 0.43330(12) 0.96923(10) 0.0222(3) Uani 1 1 d . . . . .
O9 O 0.55284(16) 0.68734(11) 0.07796(9) 0.0209(3) Uani 1 1 d . . . . .
O17 O 1.03960(16) 0.21082(11) 0.55118(9) 0.0209(3) Uani 1 1 d . . . . .
O14 O 0.25941(15) 0.30285(11) 1.05459(10) 0.0215(3) Uani 1 1 d . . . . .
O3 O -0.21160(16) 0.78749(11) 0.58808(10) 0.0245(4) Uani 1 1 d . . . . .
N8 N 0.05941(18) 0.46711(13) 0.89808(11) 0.0209(4) Uani 1 1 d . . . . .
N1 N 0.25282(16) 0.84533(12) 0.21297(10) 0.0153(3) Uani 1 1 d . . . . .
N2 N 0.43227(18) 0.75379(13) 0.32775(10) 0.0181(3) Uani 1 1 d . . . . .
N5 N 0.28807(18) 0.69602(12) 0.69237(10) 0.0183(3) Uani 1 1 d . . . . .
N4 N 0.98370(17) 0.30319(12) 0.79129(10) 0.0177(3) Uani 1 1 d . . . . .
N10 N -0.46250(18) 0.92587(14) 0.44242(12) 0.0232(4) Uani 1 1 d . . . . .
N6 N 0.25807(16) 0.84097(12) 0.81202(10) 0.0155(3) Uani 1 1 d . . . . .
N3 N 0.79688(17) 0.40447(13) 0.68686(10) 0.0177(3) Uani 1 1 d . . . . .
C57 C 0.70574(18) 0.45931(14) 0.81859(11) 0.0146(3) Uani 1 1 d . . . . .
C56 C 0.66641(18) 0.49296(13) 0.88769(11) 0.0142(3) Uani 1 1 d . . . . .
N9 N 0.0868(2) 0.23641(15) 1.06440(12) 0.0260(4) Uani 1 1 d . . . . .
C36 C 0.15148(18) 0.98186(13) 0.38742(10) 0.0137(3) Uani 1 1 d . . . . .
C37 C 0.18242(18) 0.93336(13) 0.32706(10) 0.0137(3) Uani 1 1 d . . . . .
C26 C 0.25446(19) 0.76414(13) 0.71799(11) 0.0149(3) Uani 1 1 d . . . . .
C65 C 0.78797(18) 0.40006(14) 0.81359(11) 0.0151(4) Uani 1 1 d . . . . .
H65 H 0.814951 0.375868 0.855090 0.018 Uiso 1 1 calc R U . . .
C75 C 1.07821(19) 0.18229(14) 0.60543(11) 0.0156(4) Uani 1 1 d . . . . .
C30 C 0.1874(2) 0.73404(14) 0.52216(11) 0.0176(4) Uani 1 1 d . . . . .
H30 H 0.143125 0.772014 0.496794 0.021 Uiso 1 1 calc R U . . .
C43 C 0.16794(19) 0.90205(14) 0.21211(11) 0.0150(3) Uani 1 1 d . . . . .
C23 C 0.28384(19) 0.84729(13) 0.87595(11) 0.0148(3) Uani 1 1 d . . . . .
C24 C 0.28217(19) 0.77080(14) 0.78763(11) 0.0151(3) Uani 1 1 d . . . . .
C18 C 0.33609(18) 0.78221(14) 0.91643(11) 0.0146(3) Uani 1 1 d . . . . .
C27 C 0.19585(19) 0.82826(13) 0.68213(11) 0.0147(3) Uani 1 1 d . . . . .
H27 H 0.175464 0.877348 0.701427 0.018 Uiso 1 1 calc R U . . .
C55 C 0.5197(2) 0.69918(14) 0.32792(11) 0.0173(4) Uani 1 1 d . . . . .
C47 C 0.43627(19) 0.73620(13) 0.20637(11) 0.0148(3) Uani 1 1 d . . . . .
H47 H 0.405418 0.751398 0.165002 0.018 Uiso 1 1 calc R U . . .
C45 C 0.26486(18) 0.87459(14) 0.32838(11) 0.0146(3) Uani 1 1 d . . . . .
H45 H 0.299115 0.862075 0.368470 0.017 Uiso 1 1 calc R U . . .
C46 C 0.39223(18) 0.77120(13) 0.26908(11) 0.0147(3) Uani 1 1 d . . . . .
C42 C 0.1142(2) 0.91303(15) 0.15358(11) 0.0194(4) Uani 1 1 d . . . . .
H42 H 0.138463 0.881595 0.116226 0.023 Uiso 1 1 calc R U . . .
C38 C 0.13020(18) 0.94923(14) 0.26776(11) 0.0145(3) Uani 1 1 d . . . . .
C44 C 0.29891(18) 0.83235(13) 0.26929(11) 0.0140(3) Uani 1 1 d . . . . .
C68 C 1.05266(18) 0.22531(13) 0.66976(11) 0.0145(3) Uani 1 1 d . . . . .
C49 C 0.52304(19) 0.68068(13) 0.20565(11) 0.0151(3) Uani 1 1 d . . . . .
C50 C 0.5690(2) 0.66006(14) 0.26802(11) 0.0165(4) Uani 1 1 d . . . . .
C48 C 0.56513(19) 0.64543(14) 0.13785(11) 0.0163(4) Uani 1 1 d . . . . .
C67 C 0.96249(19) 0.27841(14) 0.67646(11) 0.0152(3) Uani 1 1 d . . . . .
H67 H 0.921627 0.290127 0.639471 0.018 Uiso 1 1 calc R U . . .
C17 C 0.35977(18) 0.70778(13) 0.88845(11) 0.0144(3) Uani 1 1 d . . . . .
C28 C 0.16868(18) 0.81890(13) 0.61914(11) 0.0135(3) Uani 1 1 d . . . . .
C22 C 0.2570(2) 0.92219(14) 0.90241(12) 0.0185(4) Uani 1 1 d . . . . .
H22 H 0.223203 0.966466 0.875422 0.022 Uiso 1 1 calc R U . . .
C69 C 1.11462(19) 0.21100(14) 0.72519(11) 0.0161(4) Uani 1 1 d . . . . .
C74 C 1.0751(2) 0.25202(14) 0.78519(12) 0.0174(4) Uani 1 1 d . . . . .
C66 C 0.92968(19) 0.31611(14) 0.73849(11) 0.0153(4) Uani 1 1 d . . . . .
C39 C 0.0417(2) 1.00703(15) 0.26240(12) 0.0183(4) Uani 1 1 d . . . . .
H39 H 0.016988 1.039719 0.298763 0.022 Uiso 1 1 calc R U . . .
C16 C 0.41357(18) 0.63367(13) 0.92675(10) 0.0141(3) Uani 1 1 d . . . . .
C20 C 0.3303(2) 0.86668(16) 1.00697(12) 0.0206(4) Uani 1 1 d . . . . .
H20 H 0.345053 0.873709 1.051600 0.025 Uiso 1 1 calc R U . . .
C58 C 0.6660(2) 0.49381(15) 0.75603(11) 0.0175(4) Uani 1 1 d . . . . .
C25 C 0.33164(19) 0.70197(14) 0.82486(11) 0.0159(4) Uani 1 1 d . . . . .
H25 H 0.345354 0.652016 0.806024 0.019 Uiso 1 1 calc R U . . .
C9 C 0.1615(2) 0.47290(15) 0.91311(14) 0.0208(4) Uani 1 1 d . . . . .
H9 H 0.220876 0.509823 0.878635 0.025 Uiso 1 1 calc R U . . .
C34 C 0.2668(2) 0.68815(14) 0.62783(12) 0.0175(4) Uani 1 1 d . . . . .
C19 C 0.3588(2) 0.79389(15) 0.98258(11) 0.0179(4) Uani 1 1 d . . . . .
H19 H 0.393929 0.750926 1.010039 0.021 Uiso 1 1 calc R U . . .
C29 C 0.20427(19) 0.74706(13) 0.58926(11) 0.0143(3) Uani 1 1 d . . . . .
C3 C -0.3577(2) 0.93867(15) 0.45135(13) 0.0190(4) Uani 1 1 d . . . . .
H3 H -0.302929 0.974463 0.412445 0.023 Uiso 1 1 calc R U . . .
C21 C 0.2794(2) 0.93127(15) 0.96656(13) 0.0205(4) Uani 1 1 d . . . . .
H21 H 0.260477 0.981666 0.984004 0.025 Uiso 1 1 calc R U . . .
C7 C -0.0361(2) 0.41239(18) 0.94807(14) 0.0254(5) Uani 1 1 d . . . . .
H7A H -0.044815 0.362244 0.928487 0.038 Uiso 1 1 calc R U . . .
H7B H -0.108648 0.442568 0.953583 0.038 Uiso 1 1 calc R U . . .
H7C H -0.019193 0.395434 0.995888 0.038 Uiso 1 1 calc R U . . .
C64 C 0.83290(19) 0.37487(14) 0.74583(11) 0.0157(4) Uani 1 1 d . . . . .
C31 C 0.2345(2) 0.66713(17) 0.49370(14) 0.0250(5) Uani 1 1 d . . . . .
H31 H 0.224549 0.659650 0.448045 0.030 Uiso 1 1 calc R U . . .
C70 C 1.2125(2) 0.16043(15) 0.72467(12) 0.0196(4) Uani 1 1 d . . . . .
H70 H 1.242075 0.133700 0.684634 0.024 Uiso 1 1 calc R U . . .
C35 C 0.10466(18) 0.88532(13) 0.58018(10) 0.0136(3) Uani 1 1 d . . . . .
C63 C 0.7143(2) 0.46299(15) 0.69141(11) 0.0184(4) Uani 1 1 d . . . . .
C71 C 1.2651(2) 0.14952(16) 0.78095(13) 0.0218(4) Uani 1 1 d . . . . .
H71 H 1.330278 0.114946 0.779683 0.026 Uiso 1 1 calc R U . . .
C41 C 0.0279(2) 0.96839(16) 0.15040(12) 0.0214(4) Uani 1 1 d . . . . .
H41 H -0.008097 0.974919 0.111084 0.026 Uiso 1 1 calc R U . . .
C51 C 0.6641(2) 0.60800(16) 0.27290(13) 0.0219(4) Uani 1 1 d . . . . .
H51 H 0.698328 0.580921 0.233779 0.026 Uiso 1 1 calc R U . . .
C73 C 1.1317(2) 0.23960(16) 0.84232(13) 0.0225(4) Uani 1 1 d . . . . .
H73 H 1.105014 0.266941 0.882274 0.027 Uiso 1 1 calc R U . . .
C12 C 0.1990(2) 0.25577(15) 1.03346(13) 0.0219(4) Uani 1 1 d . . . . .
H12 H 0.235675 0.232229 0.992544 0.026 Uiso 1 1 calc R U . . .
C8 C 0.0405(3) 0.51023(18) 0.82895(15) 0.0291(5) Uani 1 1 d . . . . .
H8A H 0.108425 0.547966 0.801563 0.044 Uiso 1 1 calc R U . . .
H8B H -0.029399 0.543119 0.838155 0.044 Uiso 1 1 calc R U . . .
H8C H 0.029644 0.468751 0.800356 0.044 Uiso 1 1 calc R U . . .
C2 C -0.4916(3) 0.9656(2) 0.37499(17) 0.0333(6) Uani 1 1 d . . . . .
H2A H -0.426041 1.003332 0.343557 0.050 Uiso 1 1 calc R U . . .
H2B H -0.561365 0.998116 0.386656 0.050 Uiso 1 1 calc R U . . .
H2C H -0.506823 0.922223 0.349380 0.050 Uiso 1 1 calc R U . . .
N7 N 0.5850(3) 0.9340(2) 0.83870(18) 0.0446(7) Uani 1 1 d . . . . .
C72 C 1.2239(2) 0.18901(17) 0.84091(13) 0.0240(5) Uani 1 1 d . . . . .
H72 H 1.260331 0.180304 0.880089 0.029 Uiso 1 1 calc R U . . .
C54 C 0.5643(2) 0.68369(17) 0.39053(13) 0.0252(5) Uani 1 1 d . . . . .
H54 H 0.529351 0.708204 0.431187 0.030 Uiso 1 1 calc R U . . .
C40 C -0.0085(2) 1.01613(16) 0.20521(12) 0.0218(4) Uani 1 1 d . . . . .
H40 H -0.068299 1.054864 0.202252 0.026 Uiso 1 1 calc R U . . .
C53 C 0.6567(3) 0.63399(18) 0.39296(13) 0.0274(5) Uani 1 1 d . . . . .
H53 H 0.686950 0.624813 0.434768 0.033 Uiso 1 1 calc R U . . .
C32 C 0.2977(3) 0.60932(18) 0.53169(16) 0.0319(6) Uani 1 1 d . . . . .
H32 H 0.330819 0.563360 0.511187 0.038 Uiso 1 1 calc R U . . .
C33 C 0.3120(3) 0.61856(17) 0.59783(15) 0.0280(6) Uani 1 1 d . . . . .
H33 H 0.352591 0.577974 0.623718 0.034 Uiso 1 1 calc R U . . .
C1 C -0.5513(2) 0.8705(2) 0.49688(18) 0.0320(6) Uani 1 1 d . . . . .
H1A H -0.570570 0.823439 0.476416 0.048 Uiso 1 1 calc R U . . .
H1B H -0.621486 0.901742 0.511366 0.048 Uiso 1 1 calc R U . . .
H1C H -0.522106 0.848713 0.539823 0.048 Uiso 1 1 calc R U . . .
O2 O 0.4879(3) 1.05413(18) 0.8418(2) 0.0641(9) Uani 1 1 d . . . . .
C59 C 0.5848(2) 0.55770(18) 0.75458(13) 0.0254(5) Uani 1 1 d . . . . .
H59 H 0.551506 0.578215 0.797756 0.030 Uiso 1 1 calc R U . . .
C52 C 0.7073(2) 0.59619(17) 0.33338(13) 0.0258(5) Uani 1 1 d . . . . .
H52 H 0.772254 0.562042 0.335153 0.031 Uiso 1 1 calc R U . . .
C62 C 0.6801(2) 0.49797(18) 0.62731(13) 0.0270(5) Uani 1 1 d . . . . .
H62 H 0.711828 0.477965 0.583679 0.032 Uiso 1 1 calc R U . . .
C11 C 0.0211(3) 0.1791(2) 1.03777(17) 0.0360(7) Uani 1 1 d . . . . .
H11A H -0.037508 0.210123 1.016734 0.054 Uiso 1 1 calc R U . . .
H11B H -0.017969 0.133761 1.078574 0.054 Uiso 1 1 calc R U . . .
H11C H 0.074812 0.154903 1.000182 0.054 Uiso 1 1 calc R U . . .
C61 C 0.6023(3) 0.5600(2) 0.62710(14) 0.0346(7) Uani 1 1 d . . . . .
H61 H 0.580459 0.582986 0.583409 0.041 Uiso 1 1 calc R U . . .
C10 C 0.0245(3) 0.2719(2) 1.12536(19) 0.0422(8) Uani 1 1 d . . . . .
H10A H 0.003203 0.227529 1.169706 0.063 Uiso 1 1 calc R U . . .
H10B H -0.046468 0.296852 1.115066 0.063 Uiso 1 1 calc R U . . .
H10C H 0.074548 0.315557 1.132692 0.063 Uiso 1 1 calc R U . . .
C60 C 0.5537(3) 0.5902(2) 0.69162(14) 0.0335(6) Uani 1 1 d . . . . .
H60 H 0.499290 0.633346 0.691132 0.040 Uiso 1 1 calc R U . . .
N11 N -0.1566(4) 0.7023(3) 0.6803(3) 0.0834(9) Uani 1 1 d . U . . .
C14 C 0.5456(3) 0.9988(3) 0.8673(2) 0.0490(9) Uani 1 1 d . . . . .
H14 H 0.563328 1.003166 0.911767 0.059 Uiso 1 1 calc R U . . .
C4 C -0.1585(5) 0.7286(4) 0.6125(3) 0.0834(9) Uani 1 1 d . U . . .
H4 H -0.113640 0.698803 0.578074 0.100 Uiso 1 1 calc R U . . .
C15 C 0.5573(4) 0.9193(3) 0.7725(2) 0.0538(10) Uani 1 1 d . . . . .
H15A H 0.497718 0.957775 0.760636 0.081 Uiso 1 1 calc R U . . .
H15B H 0.527502 0.861013 0.780681 0.081 Uiso 1 1 calc R U . . .
H15C H 0.628003 0.929409 0.731741 0.081 Uiso 1 1 calc R U . . .
C13 C 0.6558(4) 0.8738(3) 0.8706(3) 0.0675(13) Uani 1 1 d . . . . .
H13A H 0.735011 0.878352 0.838114 0.101 Uiso 1 1 calc R U . . .
H13B H 0.621837 0.816864 0.877522 0.101 Uiso 1 1 calc R U . . .
H13C H 0.659130 0.884936 0.918145 0.101 Uiso 1 1 calc R U . . .
C5 C -0.2262(5) 0.7449(3) 0.7328(3) 0.0834(9) Uani 1 1 d . U . . .
H5A H -0.176712 0.786270 0.743641 0.125 Uiso 1 1 calc R U . . .
H5B H -0.262063 0.704002 0.777858 0.125 Uiso 1 1 calc R U . . .
H5C H -0.287482 0.773794 0.713057 0.125 Uiso 1 1 calc R U . . .
C6 C -0.0805(5) 0.6370(3) 0.7021(3) 0.0834(9) Uani 1 1 d . U . . .
H6A H -0.050843 0.607483 0.662010 0.125 Uiso 1 1 calc R U . . .
H6B H -0.124685 0.596820 0.745490 0.125 Uiso 1 1 calc R U . . .
H6C H -0.014720 0.662712 0.713637 0.125 Uiso 1 1 calc R U . . .
O1 O 0.3944(3) 1.13268(19) 0.95420(17) 0.0540(7) Uiso 1 1 d G . . . .
H1D H 0.434176 1.106545 0.921388 0.081 Uiso 1 1 d G U . . .
H1E H 0.432413 1.181027 0.945262 0.081 Uiso 1 1 d G U . . .

loop_
_atom_site_aniso_label
_atom_site_aniso_U_11
_atom_site_aniso_U_22
_atom_site_aniso_U_33
_atom_site_aniso_U_23
_atom_site_aniso_U_13
_atom_site_aniso_U_12
Y1 0.01319(9) 0.01598(9) 0.00993(7) -0.00552(6) -0.00494(6) 0.00598(6)
Y2 0.01245(8) 0.01355(8) 0.00919(7) -0.00375(6) -0.00352(6) 0.00379(6)
O5 0.0143(7) 0.0214(7) 0.0109(6) -0.0044(5) -0.0021(5) 0.0047(5)
O8 0.0167(7) 0.0145(7) 0.0148(6) -0.0020(5) -0.0067(5) 0.0038(5)
O15 0.0149(7) 0.0237(8) 0.0119(6) -0.0043(6) -0.0025(5) 0.0066(6)
O11 0.0171(7) 0.0207(7) 0.0147(6) -0.0035(6) -0.0091(5) 0.0067(6)
O6 0.0166(7) 0.0254(8) 0.0178(7) -0.0114(6) -0.0013(6) 0.0006(6)
O7 0.0154(7) 0.0178(7) 0.0155(6) -0.0016(5) -0.0080(5) 0.0028(5)
O16 0.0177(7) 0.0265(8) 0.0170(7) -0.0122(6) -0.0049(6) 0.0040(6)
O18 0.0229(8) 0.0225(8) 0.0181(7) -0.0114(6) -0.0104(6) 0.0115(6)
O12 0.0190(7) 0.0171(7) 0.0153(6) -0.0046(5) -0.0083(5) 0.0068(6)
O10 0.0302(9) 0.0269(8) 0.0183(7) -0.0133(6) -0.0130(6) 0.0181(7)
O4 0.0144(7) 0.0276(9) 0.0191(7) -0.0042(6) -0.0048(6) 0.0003(6)
O13 0.0198(8) 0.0265(9) 0.0238(8) -0.0040(7) -0.0131(6) 0.0037(6)
O9 0.0305(9) 0.0207(8) 0.0127(6) -0.0059(6) -0.0059(6) 0.0092(7)
O17 0.0284(9) 0.0228(8) 0.0164(7) -0.0098(6) -0.0103(6) 0.0104(7)
O14 0.0215(8) 0.0213(8) 0.0221(8) -0.0025(6) -0.0077(6) 0.0021(6)
O3 0.0244(9) 0.0211(8) 0.0250(8) 0.0037(7) -0.0077(7) -0.0019(7)
N8 0.0207(9) 0.0238(9) 0.0236(9) -0.0079(8) -0.0131(7) 0.0067(7)
N1 0.0162(8) 0.0178(8) 0.0127(7) -0.0054(6) -0.0034(6) 0.0037(6)
N2 0.0216(9) 0.0211(9) 0.0130(7) -0.0067(6) -0.0050(6) 0.0064(7)
N5 0.0252(10) 0.0181(8) 0.0166(8) -0.0061(7) -0.0127(7) 0.0092(7)
N4 0.0201(9) 0.0198(9) 0.0151(7) -0.0075(7) -0.0046(6) 0.0049(7)
N10 0.0148(9) 0.0305(11) 0.0283(10) -0.0117(9) -0.0084(7) 0.0030(8)
N6 0.0178(8) 0.0166(8) 0.0140(7) -0.0036(6) -0.0069(6) 0.0043(6)
N3 0.0190(9) 0.0220(9) 0.0141(7) -0.0080(7) -0.0047(6) 0.0058(7)
C57 0.0150(9) 0.0195(9) 0.0105(7) -0.0066(7) -0.0029(6) 0.0047(7)
C56 0.0152(9) 0.0180(9) 0.0106(7) -0.0049(7) -0.0043(6) 0.0073(7)
N9 0.0232(10) 0.0271(11) 0.0253(10) -0.0019(8) -0.0049(8) -0.0033(8)
C36 0.0140(8) 0.0179(9) 0.0106(7) -0.0049(7) -0.0045(6) 0.0061(7)
C37 0.0125(8) 0.0177(9) 0.0107(7) -0.0053(7) -0.0010(6) 0.0020(7)
C26 0.0173(9) 0.0165(9) 0.0122(7) -0.0027(7) -0.0064(7) 0.0037(7)
C65 0.0153(9) 0.0195(9) 0.0117(7) -0.0062(7) -0.0033(6) 0.0043(7)
C75 0.0154(9) 0.0194(9) 0.0136(8) -0.0069(7) -0.0039(7) 0.0028(7)
C30 0.0221(10) 0.0194(10) 0.0144(8) -0.0051(7) -0.0092(7) 0.0051(8)
C43 0.0154(9) 0.0188(9) 0.0109(7) -0.0047(7) -0.0025(6) 0.0028(7)
C23 0.0159(9) 0.0165(9) 0.0135(8) -0.0041(7) -0.0058(7) 0.0031(7)
C24 0.0176(9) 0.0176(9) 0.0122(7) -0.0031(7) -0.0075(7) 0.0045(7)
C18 0.0152(9) 0.0173(9) 0.0122(7) -0.0032(7) -0.0053(6) 0.0040(7)
C27 0.0185(9) 0.0146(8) 0.0128(8) -0.0029(7) -0.0077(7) 0.0050(7)
C55 0.0216(10) 0.0190(9) 0.0129(8) -0.0054(7) -0.0060(7) 0.0053(8)
C47 0.0168(9) 0.0176(9) 0.0117(7) -0.0063(7) -0.0042(6) 0.0042(7)
C45 0.0146(9) 0.0193(9) 0.0109(7) -0.0062(7) -0.0030(6) 0.0037(7)
C46 0.0154(9) 0.0169(9) 0.0121(7) -0.0056(7) -0.0024(6) 0.0030(7)
C42 0.0218(10) 0.0259(11) 0.0122(8) -0.0077(8) -0.0049(7) 0.0060(8)
C38 0.0139(9) 0.0185(9) 0.0113(7) -0.0047(7) -0.0026(6) 0.0020(7)
C44 0.0139(8) 0.0171(9) 0.0114(7) -0.0052(7) -0.0025(6) 0.0026(7)
C68 0.0155(9) 0.0166(9) 0.0123(7) -0.0065(7) -0.0027(6) 0.0030(7)
C49 0.0182(9) 0.0166(9) 0.0119(7) -0.0058(7) -0.0045(7) 0.0040(7)
C50 0.0199(10) 0.0184(9) 0.0130(8) -0.0062(7) -0.0049(7) 0.0049(7)
C48 0.0165(9) 0.0219(10) 0.0138(8) -0.0092(7) -0.0055(7) 0.0065(7)
C67 0.0163(9) 0.0173(9) 0.0132(8) -0.0061(7) -0.0036(7) 0.0032(7)
C17 0.0152(9) 0.0169(9) 0.0128(8) -0.0041(7) -0.0061(6) 0.0059(7)
C28 0.0139(8) 0.0152(9) 0.0120(7) -0.0012(6) -0.0055(6) 0.0029(7)
C22 0.0206(10) 0.0178(9) 0.0183(9) -0.0047(8) -0.0067(8) 0.0043(8)
C69 0.0171(9) 0.0192(9) 0.0139(8) -0.0073(7) -0.0044(7) 0.0035(7)
C74 0.0204(10) 0.0192(10) 0.0149(8) -0.0071(7) -0.0062(7) 0.0046(8)
C66 0.0164(9) 0.0166(9) 0.0140(8) -0.0069(7) -0.0029(7) 0.0037(7)
C39 0.0204(10) 0.0222(10) 0.0141(8) -0.0070(7) -0.0051(7) 0.0067(8)
C16 0.0164(9) 0.0184(9) 0.0095(7) -0.0045(7) -0.0056(6) 0.0075(7)
C20 0.0222(11) 0.0259(11) 0.0177(9) -0.0097(8) -0.0083(8) 0.0054(8)
C58 0.0185(10) 0.0236(10) 0.0120(8) -0.0068(7) -0.0042(7) 0.0064(8)
C25 0.0192(9) 0.0169(9) 0.0138(8) -0.0045(7) -0.0074(7) 0.0063(7)
C9 0.0194(10) 0.0224(11) 0.0255(10) -0.0078(9) -0.0123(8) 0.0055(8)
C34 0.0228(10) 0.0177(9) 0.0156(8) -0.0051(7) -0.0101(7) 0.0077(8)
C19 0.0208(10) 0.0212(10) 0.0139(8) -0.0047(7) -0.0080(7) 0.0062(8)
C29 0.0171(9) 0.0154(9) 0.0123(7) -0.0038(7) -0.0068(7) 0.0035(7)
C3 0.0140(9) 0.0251(11) 0.0204(9) -0.0097(8) -0.0054(7) 0.0032(8)
C21 0.0234(11) 0.0209(10) 0.0192(9) -0.0082(8) -0.0064(8) 0.0056(8)
C7 0.0190(11) 0.0332(13) 0.0276(11) -0.0093(10) -0.0102(9) 0.0051(9)
C64 0.0157(9) 0.0182(9) 0.0135(8) -0.0066(7) -0.0021(7) 0.0029(7)
C31 0.0345(13) 0.0272(12) 0.0211(10) -0.0123(9) -0.0158(9) 0.0131(10)
C70 0.0201(10) 0.0236(11) 0.0180(9) -0.0094(8) -0.0063(8) 0.0067(8)
C35 0.0155(9) 0.0163(9) 0.0108(7) -0.0043(6) -0.0055(6) 0.0055(7)
C63 0.0193(10) 0.0255(11) 0.0122(8) -0.0076(7) -0.0048(7) 0.0064(8)
C71 0.0229(11) 0.0254(11) 0.0207(10) -0.0083(9) -0.0095(8) 0.0080(9)
C41 0.0233(11) 0.0296(12) 0.0145(8) -0.0073(8) -0.0089(8) 0.0080(9)
C51 0.0262(11) 0.0251(11) 0.0177(9) -0.0084(8) -0.0086(8) 0.0107(9)
C73 0.0281(12) 0.0269(11) 0.0172(9) -0.0107(8) -0.0098(8) 0.0088(9)
C12 0.0239(11) 0.0209(10) 0.0195(9) -0.0015(8) -0.0052(8) 0.0027(8)
C8 0.0308(13) 0.0314(13) 0.0313(13) -0.0035(11) -0.0213(11) 0.0058(10)
C2 0.0240(13) 0.0490(18) 0.0354(14) -0.0157(13) -0.0178(11) 0.0087(12)
N7 0.0321(14) 0.0413(16) 0.0521(17) 0.0097(13) -0.0111(12) 0.0014(12)
C72 0.0295(12) 0.0280(12) 0.0202(10) -0.0098(9) -0.0131(9) 0.0081(10)
C54 0.0333(13) 0.0307(12) 0.0164(9) -0.0105(9) -0.0109(9) 0.0122(10)
C40 0.0240(11) 0.0287(12) 0.0151(9) -0.0066(8) -0.0080(8) 0.0110(9)
C53 0.0376(14) 0.0327(13) 0.0173(9) -0.0079(9) -0.0152(10) 0.0144(11)
C32 0.0470(17) 0.0308(13) 0.0317(13) -0.0204(11) -0.0246(12) 0.0223(12)
C33 0.0433(15) 0.0249(12) 0.0271(11) -0.0130(10) -0.0236(11) 0.0198(11)
C1 0.0172(11) 0.0365(15) 0.0428(15) -0.0137(13) -0.0041(10) -0.0027(10)
O2 0.0449(16) 0.0420(15) 0.094(2) 0.0156(15) -0.0208(16) -0.0029(12)
C59 0.0267(12) 0.0365(14) 0.0160(9) -0.0104(9) -0.0074(8) 0.0162(10)
C52 0.0309(13) 0.0312(13) 0.0197(10) -0.0089(9) -0.0119(9) 0.0137(10)
C62 0.0328(13) 0.0373(14) 0.0151(9) -0.0116(9) -0.0091(9) 0.0156(11)
C11 0.0406(16) 0.0358(15) 0.0318(13) 0.0023(12) -0.0166(12) -0.0134(13)
C61 0.0407(16) 0.0517(18) 0.0152(10) -0.0101(11) -0.0121(10) 0.0257(14)
C10 0.0291(15) 0.056(2) 0.0389(16) -0.0179(15) 0.0027(12) -0.0004(14)
C60 0.0364(15) 0.0484(17) 0.0203(11) -0.0128(11) -0.0119(10) 0.0271(13)
N11 0.0735(17) 0.0752(17) 0.0906(19) 0.0410(14) -0.0460(14) -0.0246(13)
C14 0.0334(17) 0.052(2) 0.056(2) 0.0056(18) -0.0125(15) -0.0141(15)
C4 0.0735(17) 0.0752(17) 0.0906(19) 0.0410(14) -0.0460(14) -0.0246(13)
C15 0.043(2) 0.072(3) 0.0374(18) 0.0043(18) -0.0050(15) 0.0021(19)
C13 0.051(2) 0.067(3) 0.075(3) 0.019(2) -0.027(2) 0.008(2)
C5 0.0735(17) 0.0752(17) 0.0906(19) 0.0410(14) -0.0460(14) -0.0246(13)
C6 0.0735(17) 0.0752(17) 0.0906(19) 0.0410(14) -0.0460(14) -0.0246(13)

loop_
_atom_type_symbol
_atom_type_description
_atom_type_scat_dispersion_real
_atom_type_scat_dispersion_imag
_atom_type_scat_source
C C 0.0033 0.0016 'International Tables Vol C Tables 4.2.6.8 and 6.1.1.4'
H H 0.0000 0.0000 'International Tables Vol C Tables 4.2.6.8 and 6.1.1.4'
N N 0.0061 0.0033 'International Tables Vol C Tables 4.2.6.8 and 6.1.1.4'
O O 0.0106 0.0060 'International Tables Vol C Tables 4.2.6.8 and 6.1.1.4'
Y Y -2.7962 3.5667 'International Tables Vol C Tables 4.2.6.8 and 6.1.1.4'

loop_
_geom_angle_atom_site_label_1
_geom_angle_atom_site_label_2
_geom_angle_atom_site_label_3
_geom_angle
_geom_angle_site_symmetry_1
_geom_angle_site_symmetry_3
_geom_angle_publ_flag
O15 Y1 Y1 40.44(4) . 2_667 ?
O15 Y1 Y1 33.27(3) 2_667 2_667 ?
O15 Y1 O15 73.70(6) . 2_667 ?
O15 Y1 O11 75.62(6) . 2_667 ?
O15 Y1 O16 123.58(6) . 2_667 ?
O15 Y1 O12 75.31(6) . . ?
O15 Y1 O10 76.77(6) . 2_666 ?
O15 Y1 O13 139.51(6) . . ?
O15 Y1 O9 80.19(6) . 2_666 ?
O15 Y1 O14 145.38(6) . . ?
O15 Y1 C56 99.01(6) . 2_667 ?
O15 Y1 C56 25.32(5) 2_667 2_667 ?
O15 Y1 C48 76.06(6) . 2_666 ?
O15 Y1 C48 149.75(6) 2_667 2_666 ?
O11 Y1 Y1 67.67(4) 2_667 2_667 ?
O11 Y1 O15 69.37(5) 2_667 2_667 ?
O11 Y1 O16 85.65(6) 2_667 2_667 ?
O11 Y1 O10 128.64(6) 2_667 2_666 ?
O11 Y1 O13 144.64(6) 2_667 . ?
O11 Y1 O9 79.51(6) 2_667 2_666 ?
O11 Y1 O14 76.36(6) 2_667 . ?
O11 Y1 C56 76.05(6) 2_667 2_667 ?
O11 Y1 C48 104.01(6) 2_667 2_666 ?
O16 Y1 Y1 83.17(4) 2_667 2_667 ?
O16 Y1 O15 49.93(5) 2_667 2_667 ?
O16 Y1 O10 145.30(6) 2_667 2_666 ?
O16 Y1 O9 147.75(6) 2_667 2_666 ?
O16 Y1 C56 24.62(6) 2_667 2_667 ?
O16 Y1 C48 160.11(6) 2_667 2_666 ?
O12 Y1 Y1 66.74(4) . 2_667 ?
O12 Y1 O15 68.29(5) . 2_667 ?
O12 Y1 O11 133.67(6) . 2_667 ?
O12 Y1 O16 81.34(6) . 2_667 ?
O12 Y1 O10 77.40(6) . 2_666 ?
O12 Y1 O13 73.81(6) . . ?
O12 Y1 O9 129.01(5) . 2_666 ?
O12 Y1 O14 139.32(6) . . ?
O12 Y1 C56 73.83(6) . 2_667 ?
O12 Y1 C48 103.00(6) . 2_666 ?
O10 Y1 Y1 112.36(5) 2_666 2_667 ?
O10 Y1 O15 139.15(6) 2_666 2_667 ?
O10 Y1 C56 151.02(6) 2_666 2_667 ?
O10 Y1 C48 26.75(6) 2_666 2_666 ?
O13 Y1 Y1 137.76(5) . 2_667 ?
O13 Y1 O15 116.89(5) . 2_667 ?
O13 Y1 O16 76.45(6) . 2_667 ?
O13 Y1 O10 71.48(6) . 2_666 ?
O13 Y1 O9 99.77(6) . 2_666 ?
O13 Y1 C56 96.87(6) . 2_667 ?
O13 Y1 C48 86.06(6) . 2_666 ?
O9 Y1 Y1 116.37(5) 2_666 2_667 ?
O9 Y1 O15 143.26(5) 2_666 2_667 ?
O9 Y1 O10 53.59(5) 2_666 2_666 ?
O9 Y1 C56 154.90(6) 2_666 2_667 ?
O9 Y1 C48 26.87(6) 2_666 2_666 ?
O14 Y1 Y1 138.37(4) . 2_667 ?
O14 Y1 O15 114.22(6) . 2_667 ?
O14 Y1 O16 73.68(6) . 2_667 ?
O14 Y1 O10 106.16(6) . 2_666 ?
O14 Y1 O13 69.48(6) . . ?
O14 Y1 O9 75.06(6) . 2_666 ?
O14 Y1 C56 93.55(6) . 2_667 ?
O14 Y1 C48 91.50(7) . 2_666 ?
C56 Y1 Y1 58.58(4) 2_667 2_667 ?
C48 Y1 Y1 116.50(5) 2_666 2_667 ?
C48 Y1 C56 174.80(7) 2_666 2_667 ?
O5 Y2 O5 71.00(5) . 2_576 ?
O5 Y2 O8 73.99(6) . 2_576 ?
O5 Y2 O6 120.82(6) . 2_576 ?
O5 Y2 O7 74.54(6) . . ?
O5 Y2 O18 80.65(6) . 2_666 ?
O5 Y2 O4 141.88(6) . . ?
O5 Y2 O17 77.67(6) . 2_666 ?
O5 Y2 O3 140.72(6) . . ?
O5 Y2 C36 25.24(5) 2_576 2_576 ?
O5 Y2 C36 96.24(6) . 2_576 ?
O5 Y2 C75 77.62(6) . 2_666 ?
O5 Y2 C75 148.59(6) 2_576 2_666 ?
O8 Y2 O5 67.77(5) 2_576 2_576 ?
O8 Y2 O6 82.50(6) 2_576 2_576 ?
O8 Y2 O18 78.05(6) 2_576 2_666 ?
O8 Y2 O4 74.03(6) 2_576 . ?
O8 Y2 O17 126.81(5) 2_576 2_666 ?
O8 Y2 C36 74.02(5) 2_576 2_576 ?
O8 Y2 C75 102.58(6) 2_576 2_666 ?
O6 Y2 O5 49.83(5) 2_576 2_576 ?
O6 Y2 O17 150.24(6) 2_576 2_666 ?
O6 Y2 C36 24.59(6) 2_576 2_576 ?
O6 Y2 C75 161.46(6) 2_576 2_666 ?
O7 Y2 O5 67.90(5) . 2_576 ?
O7 Y2 O8 131.77(6) . 2_576 ?
O7 Y2 O6 83.32(6) . 2_576 ?
O7 Y2 O18 130.60(6) . 2_666 ?
O7 Y2 O4 143.49(6) . . ?
O7 Y2 O17 79.67(5) . 2_666 ?
O7 Y2 C36 74.14(6) . 2_576 ?
O7 Y2 C75 105.24(6) . 2_666 ?
O18 Y2 O5 140.19(5) 2_666 2_576 ?
O18 Y2 O6 145.46(6) 2_666 2_576 ?
O18 Y2 O4 72.91(6) 2_666 . ?
O18 Y2 O17 53.38(5) 2_666 2_666 ?
O18 Y2 C36 151.62(6) 2_666 2_576 ?
O18 Y2 C75 26.68(6) 2_666 2_666 ?
O4 Y2 O5 114.31(5) . 2_576 ?
O4 Y2 O6 74.43(6) . 2_576 ?
O4 Y2 O17 106.16(6) . 2_666 ?
O4 Y2 C36 94.39(6) . 2_576 ?
O4 Y2 C75 89.68(6) . 2_666 ?
O17 Y2 O5 139.53(5) 2_666 2_576 ?
O17 Y2 C36 153.78(5) 2_666 2_576 ?
O17 Y2 C75 26.70(6) 2_666 2_666 ?
O3 Y2 O5 116.40(6) . 2_576 ?
O3 Y2 O8 145.30(6) . 2_576 ?
O3 Y2 O6 77.58(6) . 2_576 ?
O3 Y2 O7 73.78(6) . . ?
O3 Y2 O18 103.28(7) . 2_666 ?
O3 Y2 O4 73.39(6) . . ?
O3 Y2 O17 74.32(6) . 2_666 ?
O3 Y2 C36 96.87(6) . 2_576 ?
O3 Y2 C75 88.90(7) . 2_666 ?
C75 Y2 C36 173.69(6) 2_666 2_576 ?
Y2 O5 Y2 109.00(5) . 2_576 ?
C36 O5 Y2 165.17(14) . . ?
C36 O5 Y2 85.83(12) . 2_576 ?
C35 O8 Y2 139.11(14) . 2_576 ?
Y1 O15 Y1 106.30(6) . 2_667 ?
C56 O15 Y1 166.82(15) . . ?
C56 O15 Y1 86.79(12) . 2_667 ?
C16 O11 Y1 136.31(15) . 2_667 ?
C36 O6 Y2 102.45(13) . 2_576 ?
C35 O7 Y2 137.93(14) . . ?
C56 O16 Y1 101.95(13) . 2_667 ?
C75 O18 Y2 96.19(12) . 2_666 ?
C16 O12 Y1 139.22(14) . . ?
C48 O10 Y1 92.68(13) . 2_666 ?
C3 O4 Y2 121.23(15) . . ?
C9 O13 Y1 124.46(17) . . ?
C48 O9 Y1 93.08(13) . 2_666 ?
C75 O17 Y2 89.32(13) . 2_666 ?
C12 O14 Y1 129.06(16) . . ?
C4 O3 Y2 124.8(3) . . ?
C9 N8 C7 121.3(2) . . ?
C9 N8 C8 121.6(2) . . ?
C8 N8 C7 117.0(2) . . ?
C44 N1 C43 117.90(18) . . ?
C46 N2 C55 118.04(18) . . ?
C26 N5 C34 118.29(18) . . ?
C66 N4 C74 118.07(18) . . ?
C3 N10 C2 120.5(2) . . ?
C3 N10 C1 122.3(2) . . ?
C1 N10 C2 117.2(2) . . ?
C24 N6 C23 118.09(18) . . ?
C64 N3 C63 117.86(18) . . ?
C65 C57 C56 119.95(18) . . ?
C65 C57 C58 119.18(18) . . ?
C58 C57 C56 120.64(18) . . ?
O15 C56 Y1 67.89(11) . 2_667 ?
O15 C56 C57 120.99(19) . . ?
O16 C56 Y1 53.43(10) . 2_667 ?
O16 C56 O15 121.29(19) . . ?
O16 C56 C57 117.71(19) . . ?
C57 C56 Y1 170.87(15) . 2_667 ?
C12 N9 C11 121.3(2) . . ?
C12 N9 C10 120.9(2) . . ?
C10 N9 C11 117.7(3) . . ?
O5 C36 Y2 68.92(11) . 2_576 ?
O5 C36 C37 119.65(19) . . ?
O6 C36 Y2 52.97(10) . 2_576 ?
O6 C36 O5 121.88(19) . . ?
O6 C36 C37 118.46(18) . . ?
C37 C36 Y2 171.42(15) . 2_576 ?
C45 C37 C36 119.30(18) . . ?
C45 C37 C38 119.35(18) . . ?
C38 C37 C36 121.32(18) . . ?
N5 C26 C24 116.27(18) . . ?
N5 C26 C27 122.86(19) . . ?
C27 C26 C24 120.87(18) . . ?
C57 C65 H65 120.3 . . ?
C57 C65 C64 119.47(19) . . ?
C64 C65 H65 120.3 . . ?
O18 C75 Y2 57.13(10) . 2_666 ?
O18 C75 C68 119.13(18) . . ?
O17 C75 Y2 63.99(11) . 2_666 ?
O17 C75 O18 121.11(19) . . ?
O17 C75 C68 119.73(19) . . ?
C68 C75 Y2 175.51(15) . 2_666 ?
C29 C30 H30 119.8 . . ?
C31 C30 H30 119.8 . . ?
C31 C30 C29 120.3(2) . . ?
N1 C43 C42 118.02(18) . . ?
N1 C43 C38 122.91(18) . . ?
C42 C43 C38 119.07(19) . . ?
N6 C23 C18 122.90(19) . . ?
N6 C23 C22 118.06(19) . . ?
C22 C23 C18 119.04(19) . . ?
N6 C24 C26 118.01(18) . . ?
N6 C24 C25 123.12(18) . . ?
C25 C24 C26 118.87(19) . . ?
C17 C18 C23 117.08(18) . . ?
C17 C18 C19 123.83(19) . . ?
C19 C18 C23 119.07(19) . . ?
C26 C27 H27 120.4 . . ?
C28 C27 C26 119.29(19) . . ?
C28 C27 H27 120.4 . . ?
N2 C55 C50 123.08(19) . . ?
N2 C55 C54 117.06(19) . . ?
C54 C55 C50 119.8(2) . . ?
C46 C47 H47 120.1 . . ?
C49 C47 H47 120.1 . . ?
C49 C47 C46 119.76(19) . . ?
C37 C45 H45 120.4 . . ?
C37 C45 C44 119.28(19) . . ?
C44 C45 H45 120.4 . . ?
N2 C46 C47 123.19(19) . . ?
N2 C46 C44 117.20(18) . . ?
C47 C46 C44 119.59(18) . . ?
C43 C42 H42 119.8 . . ?
C41 C42 C43 120.5(2) . . ?
C41 C42 H42 119.8 . . ?
C37 C38 C43 117.17(19) . . ?
C39 C38 C37 123.66(18) . . ?
C39 C38 C43 119.15(18) . . ?
N1 C44 C45 123.35(19) . . ?
N1 C44 C46 117.32(18) . . ?
C45 C44 C46 119.33(18) . . ?
C67 C68 C75 117.87(18) . . ?
C67 C68 C69 118.53(18) . . ?
C69 C68 C75 123.55(19) . . ?
C47 C49 C50 118.92(18) . . ?
C47 C49 C48 117.12(18) . . ?
C50 C49 C48 123.96(19) . . ?
C55 C50 C49 117.00(19) . . ?
C51 C50 C55 117.92(19) . . ?
C51 C50 C49 124.95(19) . . ?
O10 C48 Y1 60.56(11) . 2_666 ?
O10 C48 O9 120.49(19) . . ?
O10 C48 C49 120.77(19) . . ?
O9 C48 Y1 60.05(11) . 2_666 ?
O9 C48 C49 118.72(19) . . ?
C49 C48 Y1 175.00(16) . 2_666 ?
C68 C67 H67 119.9 . . ?
C68 C67 C66 120.18(19) . . ?
C66 C67 H67 119.9 . . ?
C18 C17 C16 122.28(17) . . ?
C25 C17 C18 119.25(19) . . ?
C25 C17 C16 118.46(18) . . ?
C27 C28 C29 119.67(18) . . ?
C27 C28 C35 120.70(18) . . ?
C29 C28 C35 119.61(17) . . ?
C23 C22 H22 119.8 . . ?
C21 C22 C23 120.4(2) . . ?
C21 C22 H22 119.8 . . ?
C74 C69 C68 116.94(19) . . ?
C70 C69 C68 125.26(19) . . ?
C70 C69 C74 117.80(19) . . ?
N4 C74 C69 123.37(19) . . ?
N4 C74 C73 116.89(19) . . ?
C73 C74 C69 119.7(2) . . ?
N4 C66 C67 122.9(2) . . ?
N4 C66 C64 116.46(18) . . ?
C67 C66 C64 120.64(19) . . ?
C38 C39 H39 119.8 . . ?
C40 C39 C38 120.3(2) . . ?
C40 C39 H39 119.8 . . ?
O11 C16 O12 127.60(19) . . ?
O11 C16 C17 116.9(2) . . ?
O12 C16 C17 115.45(18) . . ?
C19 C20 H20 119.7 . . ?
C19 C20 C21 120.6(2) . . ?
C21 C20 H20 119.7 . . ?
C57 C58 C63 117.0(2) . . ?
C59 C58 C57 123.64(19) . . ?
C59 C58 C63 119.3(2) . . ?
C24 C25 H25 120.2 . . ?
C17 C25 C24 119.54(19) . . ?
C17 C25 H25 120.2 . . ?
O13 C9 N8 124.2(2) . . ?
O13 C9 H9 117.9 . . ?
N8 C9 H9 117.9 . . ?
N5 C34 C29 123.18(19) . . ?
N5 C34 C33 117.71(19) . . ?
C33 C34 C29 119.09(19) . . ?
C18 C19 H19 119.9 . . ?
C20 C19 C18 120.3(2) . . ?
C20 C19 H19 119.9 . . ?
C30 C29 C28 124.14(19) . . ?
C30 C29 C34 119.17(19) . . ?
C34 C29 C28 116.56(18) . . ?
O4 C3 N10 124.8(2) . . ?
O4 C3 H3 117.6 . . ?
N10 C3 H3 117.6 . . ?
C22 C21 C20 120.6(2) . . ?
C22 C21 H21 119.7 . . ?
C20 C21 H21 119.7 . . ?
N8 C7 H7A 109.5 . . ?
N8 C7 H7B 109.5 . . ?
N8 C7 H7C 109.5 . . ?
H7A C7 H7B 109.5 . . ?
H7A C7 H7C 109.5 . . ?
H7B C7 H7C 109.5 . . ?
N3 C64 C65 123.1(2) . . ?
N3 C64 C66 117.27(18) . . ?
C65 C64 C66 119.50(19) . . ?
C30 C31 H31 119.8 . . ?
C30 C31 C32 120.3(2) . . ?
C32 C31 H31 119.8 . . ?
C69 C70 H70 119.5 . . ?
C71 C70 C69 121.0(2) . . ?
C71 C70 H70 119.5 . . ?
O8 C35 C28 115.98(18) . . ?
O7 C35 O8 127.86(19) . . ?
O7 C35 C28 116.16(19) . . ?
N3 C63 C58 123.34(19) . . ?
N3 C63 C62 117.93(19) . . ?
C62 C63 C58 118.6(2) . . ?
C70 C71 H71 119.6 . . ?
C70 C71 C72 120.8(2) . . ?
C72 C71 H71 119.6 . . ?
C42 C41 H41 119.8 . . ?
C42 C41 C40 120.4(2) . . ?
C40 C41 H41 119.8 . . ?
C50 C51 H51 119.6 . . ?
C52 C51 C50 120.8(2) . . ?
C52 C51 H51 119.6 . . ?
C74 C73 H73 119.5 . . ?
C72 C73 C74 120.9(2) . . ?
C72 C73 H73 119.5 . . ?
O14 C12 N9 124.0(2) . . ?
O14 C12 H12 118.0 . . ?
N9 C12 H12 118.0 . . ?
N8 C8 H8A 109.5 . . ?
N8 C8 H8B 109.5 . . ?
N8 C8 H8C 109.5 . . ?
H8A C8 H8B 109.5 . . ?
H8A C8 H8C 109.5 . . ?
H8B C8 H8C 109.5 . . ?
N10 C2 H2A 109.5 . . ?
N10 C2 H2B 109.5 . . ?
N10 C2 H2C 109.5 . . ?
H2A C2 H2B 109.5 . . ?
H2A C2 H2C 109.5 . . ?
H2B C2 H2C 109.5 . . ?
C14 N7 C15 121.2(3) . . ?
C14 N7 C13 122.2(4) . . ?
C13 N7 C15 116.6(4) . . ?
C71 C72 H72 120.2 . . ?
C73 C72 C71 119.7(2) . . ?
C73 C72 H72 120.2 . . ?
C55 C54 H54 119.7 . . ?
C53 C54 C55 120.6(2) . . ?
C53 C54 H54 119.7 . . ?
C39 C40 C41 120.5(2) . . ?
C39 C40 H40 119.7 . . ?
C41 C40 H40 119.7 . . ?
C54 C53 H53 120.0 . . ?
C54 C53 C52 119.9(2) . . ?
C52 C53 H53 120.0 . . ?
C31 C32 H32 119.7 . . ?
C33 C32 C31 120.7(2) . . ?
C33 C32 H32 119.7 . . ?
C34 C33 H33 119.8 . . ?
C32 C33 C34 120.3(2) . . ?
C32 C33 H33 119.8 . . ?
N10 C1 H1A 109.5 . . ?
N10 C1 H1B 109.5 . . ?
N10 C1 H1C 109.5 . . ?
H1A C1 H1B 109.5 . . ?
H1A C1 H1C 109.5 . . ?
H1B C1 H1C 109.5 . . ?
C58 C59 H59 119.8 . . ?
C60 C59 C58 120.5(2) . . ?
C60 C59 H59 119.8 . . ?
C51 C52 C53 120.9(2) . . ?
C51 C52 H52 119.5 . . ?
C53 C52 H52 119.5 . . ?
C63 C62 H62 119.5 . . ?
C61 C62 C63 121.0(2) . . ?
C61 C62 H62 119.5 . . ?
N9 C11 H11A 109.5 . . ?
N9 C11 H11B 109.5 . . ?
N9 C11 H11C 109.5 . . ?
H11A C11 H11B 109.5 . . ?
H11A C11 H11C 109.5 . . ?
H11B C11 H11C 109.5 . . ?
C62 C61 H61 119.9 . . ?
C62 C61 C60 120.3(2) . . ?
C60 C61 H61 119.9 . . ?
N9 C10 H10A 109.5 . . ?
N9 C10 H10B 109.5 . . ?
N9 C10 H10C 109.5 . . ?
H10A C10 H10B 109.5 . . ?
H10A C10 H10C 109.5 . . ?
H10B C10 H10C 109.5 . . ?
C59 C60 C61 120.3(2) . . ?
C59 C60 H60 119.9 . . ?
C61 C60 H60 119.9 . . ?
C4 N11 C5 116.9(5) . . ?
C4 N11 C6 122.4(6) . . ?
C5 N11 C6 120.4(5) . . ?
N7 C14 H14 117.1 . . ?
O2 C14 N7 125.8(4) . . ?
O2 C14 H14 117.1 . . ?
O3 C4 N11 127.2(7) . . ?
O3 C4 H4 116.4 . . ?
N11 C4 H4 116.4 . . ?
N7 C15 H15A 109.5 . . ?
N7 C15 H15B 109.5 . . ?
N7 C15 H15C 109.5 . . ?
H15A C15 H15B 109.5 . . ?
H15A C15 H15C 109.5 . . ?
H15B C15 H15C 109.5 . . ?
N7 C13 H13A 109.5 . . ?
N7 C13 H13B 109.5 . . ?
N7 C13 H13C 109.5 . . ?
H13A C13 H13B 109.5 . . ?
H13A C13 H13C 109.5 . . ?
H13B C13 H13C 109.5 . . ?
N11 C5 H5A 109.5 . . ?
N11 C5 H5B 109.5 . . ?
N11 C5 H5C 109.5 . . ?
H5A C5 H5B 109.5 . . ?
H5A C5 H5C 109.5 . . ?
H5B C5 H5C 109.5 . . ?
N11 C6 H6A 109.5 . . ?
N11 C6 H6B 109.5 . . ?
N11 C6 H6C 109.5 . . ?
H6A C6 H6B 109.5 . . ?
H6A C6 H6C 109.5 . . ?
H6B C6 H6C 109.5 . . ?
H1D O1 H1E 104.5 . . ?

loop_
_geom_bond_atom_site_label_1
_geom_bond_atom_site_label_2
_geom_bond_distance
_geom_bond_site_symmetry_2
_geom_bond_publ_flag
Y1 Y1 4.0309(5) 2_667 ?
Y1 O15 2.7239(16) 2_667 ?
Y1 O15 2.3036(17) . ?
Y1 O11 2.3341(15) 2_667 ?
Y1 O16 2.4099(16) 2_667 ?
Y1 O12 2.3206(16) . ?
Y1 O10 2.4298(16) 2_666 ?
Y1 O13 2.3932(17) . ?
Y1 O9 2.4182(16) 2_666 ?
Y1 O14 2.3526(18) . ?
Y1 C56 2.936(2) 2_667 ?
Y1 C48 2.787(2) 2_666 ?
Y2 O5 2.7436(16) 2_576 ?
Y2 O5 2.2991(16) . ?
Y2 O8 2.3467(15) 2_576 ?
Y2 O6 2.3973(16) 2_576 ?
Y2 O7 2.3362(15) . ?
Y2 O18 2.3563(15) 2_666 ?
Y2 O4 2.3791(17) . ?
Y2 O17 2.5066(16) 2_666 ?
Y2 O3 2.3282(18) . ?
Y2 C36 2.933(2) 2_576 ?
Y2 C75 2.789(2) 2_666 ?
O5 C36 1.254(3) . ?
O8 C35 1.253(3) . ?
O15 C56 1.257(3) . ?
O11 C16 1.252(3) . ?
O6 C36 1.249(3) . ?
O7 C35 1.249(3) . ?
O16 C56 1.250(3) . ?
O18 C75 1.260(3) . ?
O12 C16 1.256(3) . ?
O10 C48 1.256(3) . ?
O4 C3 1.239(3) . ?
O13 C9 1.239(3) . ?
O9 C48 1.261(3) . ?
O17 C75 1.253(3) . ?
O14 C12 1.243(3) . ?
O3 C4 1.224(5) . ?
N8 C9 1.322(3) . ?
N8 C7 1.452(4) . ?
N8 C8 1.449(3) . ?
N1 C43 1.361(3) . ?
N1 C44 1.318(3) . ?
N2 C55 1.360(3) . ?
N2 C46 1.317(3) . ?
N5 C26 1.319(3) . ?
N5 C34 1.363(3) . ?
N4 C74 1.356(3) . ?
N4 C66 1.319(3) . ?
N10 C3 1.320(3) . ?
N10 C2 1.456(4) . ?
N10 C1 1.444(4) . ?
N6 C23 1.368(3) . ?
N6 C24 1.320(3) . ?
N3 C64 1.318(3) . ?
N3 C63 1.359(3) . ?
C57 C56 1.505(3) . ?
C57 C65 1.365(3) . ?
C57 C58 1.419(3) . ?
N9 C12 1.321(3) . ?
N9 C11 1.463(4) . ?
N9 C10 1.444(4) . ?
C36 C37 1.503(3) . ?
C37 C45 1.363(3) . ?
C37 C38 1.415(3) . ?
C26 C24 1.487(3) . ?
C26 C27 1.412(3) . ?
C65 H65 0.9500 . ?
C65 C64 1.420(3) . ?
C75 C68 1.508(3) . ?
C30 H30 0.9500 . ?
C30 C29 1.416(3) . ?
C30 C31 1.367(3) . ?
C43 C42 1.415(3) . ?
C43 C38 1.422(3) . ?
C23 C18 1.421(3) . ?
C23 C22 1.415(3) . ?
C24 C25 1.413(3) . ?
C18 C17 1.418(3) . ?
C18 C19 1.419(3) . ?
C27 H27 0.9500 . ?
C27 C28 1.372(3) . ?
C55 C50 1.423(3) . ?
C55 C54 1.417(3) . ?
C47 H47 0.9500 . ?
C47 C46 1.418(3) . ?
C47 C49 1.363(3) . ?
C45 H45 0.9500 . ?
C45 C44 1.417(3) . ?
C46 C44 1.482(3) . ?
C42 H42 0.9500 . ?
C42 C41 1.363(3) . ?
C38 C39 1.413(3) . ?
C68 C67 1.366(3) . ?
C68 C69 1.428(3) . ?
C49 C50 1.426(3) . ?
C49 C48 1.501(3) . ?
C50 C51 1.416(3) . ?
C67 H67 0.9500 . ?
C67 C66 1.419(3) . ?
C17 C16 1.509(3) . ?
C17 C25 1.373(3) . ?
C28 C29 1.418(3) . ?
C28 C35 1.504(3) . ?
C22 H22 0.9500 . ?
C22 C21 1.367(3) . ?
C69 C74 1.426(3) . ?
C69 C70 1.417(3) . ?
C74 C73 1.413(3) . ?
C66 C64 1.485(3) . ?
C39 H39 0.9500 . ?
C39 C40 1.366(3) . ?
C20 H20 0.9500 . ?
C20 C19 1.367(3) . ?
C20 C21 1.406(3) . ?
C58 C63 1.420(3) . ?
C58 C59 1.412(3) . ?
C25 H25 0.9500 . ?
C9 H9 0.9500 . ?
C34 C29 1.417(3) . ?
C34 C33 1.412(3) . ?
C19 H19 0.9500 . ?
C3 H3 0.9500 . ?
C21 H21 0.9500 . ?
C7 H7A 0.9800 . ?
C7 H7B 0.9800 . ?
C7 H7C 0.9800 . ?
C31 H31 0.9500 . ?
C31 C32 1.406(4) . ?
C70 H70 0.9500 . ?
C70 C71 1.367(3) . ?
C63 C62 1.411(3) . ?
C71 H71 0.9500 . ?
C71 C72 1.412(3) . ?
C41 H41 0.9500 . ?
C41 C40 1.413(3) . ?
C51 H51 0.9500 . ?
C51 C52 1.371(3) . ?
C73 H73 0.9500 . ?
C73 C72 1.362(3) . ?
C12 H12 0.9500 . ?
C8 H8A 0.9800 . ?
C8 H8B 0.9800 . ?
C8 H8C 0.9800 . ?
C2 H2A 0.9800 . ?
C2 H2B 0.9800 . ?
C2 H2C 0.9800 . ?
N7 C14 1.313(5) . ?
N7 C15 1.462(5) . ?
N7 C13 1.434(5) . ?
C72 H72 0.9500 . ?
C54 H54 0.9500 . ?
C54 C53 1.361(4) . ?
C40 H40 0.9500 . ?
C53 H53 0.9500 . ?
C53 C52 1.409(3) . ?
C32 H32 0.9500 . ?
C32 C33 1.368(3) . ?
C33 H33 0.9500 . ?
C1 H1A 0.9800 . ?
C1 H1B 0.9800 . ?
C1 H1C 0.9800 . ?
O2 C14 1.227(5) . ?
C59 H59 0.9500 . ?
C59 C60 1.364(3) . ?
C52 H52 0.9500 . ?
C62 H62 0.9500 . ?
C62 C61 1.361(4) . ?
C11 H11A 0.9800 . ?
C11 H11B 0.9800 . ?
C11 H11C 0.9800 . ?
C61 H61 0.9500 . ?
C61 C60 1.414(4) . ?
C10 H10A 0.9800 . ?
C10 H10B 0.9800 . ?
C10 H10C 0.9800 . ?
C60 H60 0.9500 . ?
N11 C4 1.299(7) . ?
N11 C5 1.427(8) . ?
N11 C6 1.455(7) . ?
C14 H14 0.9500 . ?
C4 H4 0.9500 . ?
C15 H15A 0.9800 . ?
C15 H15B 0.9800 . ?
C15 H15C 0.9800 . ?
C13 H13A 0.9800 . ?
C13 H13B 0.9800 . ?
C13 H13C 0.9800 . ?
C5 H5A 0.9800 . ?
C5 H5B 0.9800 . ?
C5 H5C 0.9800 . ?
C6 H6A 0.9800 . ?
C6 H6B 0.9800 . ?
C6 H6C 0.9800 . ?
O1 H1D 0.8694 . ?
O1 H1E 0.8705 . ?

loop_
_geom_torsion_atom_site_label_1
_geom_torsion_atom_site_label_2
_geom_torsion_atom_site_label_3
_geom_torsion_atom_site_label_4
_geom_torsion
_geom_torsion_site_symmetry_1
_geom_torsion_site_symmetry_2
_geom_torsion_site_symmetry_3
_geom_torsion_site_symmetry_4
_geom_torsion_publ_flag
Y1 O15 C56 Y1 -173.3(6) . . . 2_667 ?
Y1 O15 C56 O16 -171.6(5) . . . . ?
Y1 O15 C56 O16 1.7(2) 2_667 . . . ?
Y1 O15 C56 C57 9.1(8) . . . . ?
Y1 O15 C56 C57 -177.62(18) 2_667 . . . ?
Y1 O11 C16 O12 -16.5(3) 2_667 . . . ?
Y1 O11 C16 C17 165.22(14) 2_667 . . . ?
Y1 O16 C56 O15 -2.0(2) 2_667 . . . ?
Y1 O16 C56 C57 177.37(15) 2_667 . . . ?
Y1 O12 C16 O11 -4.1(4) . . . . ?
Y1 O12 C16 C17 174.17(14) . . . . ?
Y1 O10 C48 O9 -4.0(2) 2_666 . . . ?
Y1 O10 C48 C49 174.43(19) 2_666 . . . ?
Y1 O13 C9 N8 168.16(17) . . . . ?
Y1 O9 C48 O10 4.0(2) 2_666 . . . ?
Y1 O9 C48 C49 -174.44(18) 2_666 . . . ?
Y1 O14 C12 N9 -126.6(2) . . . . ?
Y2 O5 C36 Y2 -178.9(6) . . . 2_576 ?
Y2 O5 C36 O6 -178.0(4) . . . . ?
Y2 O5 C36 O6 0.9(2) 2_576 . . . ?
Y2 O5 C36 C37 -179.66(17) 2_576 . . . ?
Y2 O5 C36 C37 1.4(7) . . . . ?
Y2 O8 C35 O7 1.8(4) 2_576 . . . ?
Y2 O8 C35 C28 -178.06(14) 2_576 . . . ?
Y2 O6 C36 O5 -1.1(2) 2_576 . . . ?
Y2 O6 C36 C37 179.50(15) 2_576 . . . ?
Y2 O7 C35 O8 19.2(3) . . . . ?
Y2 O7 C35 C28 -160.93(14) . . . . ?
Y2 O18 C75 O17 -1.0(2) 2_666 . . . ?
Y2 O18 C75 C68 177.11(17) 2_666 . . . ?
Y2 O4 C3 N10 165.66(18) . . . . ?
Y2 O17 C75 O18 0.9(2) 2_666 . . . ?
Y2 O17 C75 C68 -177.16(18) 2_666 . . . ?
Y2 O3 C4 N11 116.1(5) . . . . ?
O5 C36 C37 C45 -106.3(2) . . . . ?
O5 C36 C37 C38 75.6(3) . . . . ?
O6 C36 C37 C45 73.2(3) . . . . ?
O6 C36 C37 C38 -104.9(2) . . . . ?
O18 C75 C68 C67 -159.8(2) . . . . ?
O18 C75 C68 C69 17.7(3) . . . . ?
O17 C75 C68 C67 18.3(3) . . . . ?
O17 C75 C68 C69 -164.2(2) . . . . ?
N1 C43 C42 C41 179.3(2) . . . . ?
N1 C43 C38 C37 -1.9(3) . . . . ?
N1 C43 C38 C39 179.8(2) . . . . ?
N2 C55 C50 C49 0.3(3) . . . . ?
N2 C55 C50 C51 176.5(2) . . . . ?
N2 C55 C54 C53 -175.8(3) . . . . ?
N2 C46 C44 N1 -175.3(2) . . . . ?
N2 C46 C44 C45 5.7(3) . . . . ?
N5 C26 C24 N6 174.9(2) . . . . ?
N5 C26 C24 C25 -5.8(3) . . . . ?
N5 C26 C27 C28 2.2(3) . . . . ?
N5 C34 C29 C30 179.4(2) . . . . ?
N5 C34 C29 C28 3.2(3) . . . . ?
N5 C34 C33 C32 -177.2(3) . . . . ?
N4 C74 C73 C72 179.8(2) . . . . ?
N4 C66 C64 N3 164.0(2) . . . . ?
N4 C66 C64 C65 -12.7(3) . . . . ?
N6 C23 C18 C17 -1.0(3) . . . . ?
N6 C23 C18 C19 -179.4(2) . . . . ?
N6 C23 C22 C21 179.1(2) . . . . ?
N6 C24 C25 C17 -1.9(3) . . . . ?
N3 C63 C62 C61 -176.6(3) . . . . ?
C57 C65 C64 N3 -1.8(3) . . . . ?
C57 C65 C64 C66 174.7(2) . . . . ?
C57 C58 C63 N3 -1.4(4) . . . . ?
C57 C58 C63 C62 -177.7(2) . . . . ?
C57 C58 C59 C60 177.5(3) . . . . ?
C56 C57 C65 C64 -173.8(2) . . . . ?
C56 C57 C58 C63 175.2(2) . . . . ?
C56 C57 C58 C59 -3.0(4) . . . . ?
C36 C37 C45 C44 -176.37(19) . . . . ?
C36 C37 C38 C43 177.99(19) . . . . ?
C36 C37 C38 C39 -3.8(3) . . . . ?
C37 C45 C44 N1 -1.7(3) . . . . ?
C37 C45 C44 C46 177.3(2) . . . . ?
C37 C38 C39 C40 -176.9(2) . . . . ?
C26 N5 C34 C29 -3.9(4) . . . . ?
C26 N5 C34 C33 174.7(2) . . . . ?
C26 C24 C25 C17 178.8(2) . . . . ?
C26 C27 C28 C29 -2.8(3) . . . . ?
C26 C27 C28 C35 179.0(2) . . . . ?
C65 C57 C56 O15 -110.9(2) . . . . ?
C65 C57 C56 O16 69.7(3) . . . . ?
C65 C57 C58 C63 0.8(3) . . . . ?
C65 C57 C58 C59 -177.4(2) . . . . ?
C75 C68 C67 C66 175.8(2) . . . . ?
C75 C68 C69 C74 -175.8(2) . . . . ?
C75 C68 C69 C70 5.0(4) . . . . ?
C30 C31 C32 C33 0.7(5) . . . . ?
C43 N1 C44 C45 -0.3(3) . . . . ?
C43 N1 C44 C46 -179.28(19) . . . . ?
C43 C42 C41 C40 0.5(4) . . . . ?
C43 C38 C39 C40 1.3(3) . . . . ?
C23 N6 C24 C26 -179.80(19) . . . . ?
C23 N6 C24 C25 0.9(3) . . . . ?
C23 C18 C17 C16 -179.2(2) . . . . ?
C23 C18 C17 C25 -0.1(3) . . . . ?
C23 C18 C19 C20 0.2(3) . . . . ?
C23 C22 C21 C20 0.5(4) . . . . ?
C24 N6 C23 C18 0.6(3) . . . . ?
C24 N6 C23 C22 -179.4(2) . . . . ?
C24 C26 C27 C28 -178.1(2) . . . . ?
C18 C23 C22 C21 -1.0(3) . . . . ?
C18 C17 C16 O11 -56.1(3) . . . . ?
C18 C17 C16 O12 125.4(2) . . . . ?
C18 C17 C25 C24 1.4(3) . . . . ?
C27 C26 C24 N6 -4.8(3) . . . . ?
C27 C26 C24 C25 174.5(2) . . . . ?
C27 C28 C29 C30 -175.7(2) . . . . ?
C27 C28 C29 C34 0.2(3) . . . . ?
C27 C28 C35 O8 62.7(3) . . . . ?
C27 C28 C35 O7 -117.2(2) . . . . ?
C55 N2 C46 C47 -0.4(3) . . . . ?
C55 N2 C46 C44 -178.6(2) . . . . ?
C55 C50 C51 C52 -0.3(4) . . . . ?
C55 C54 C53 C52 -1.2(4) . . . . ?
C47 C46 C44 N1 6.4(3) . . . . ?
C47 C46 C44 C45 -172.6(2) . . . . ?
C47 C49 C50 C55 0.4(3) . . . . ?
C47 C49 C50 C51 -175.6(2) . . . . ?
C47 C49 C48 O10 -153.4(2) . . . . ?
C47 C49 C48 O9 25.0(3) . . . . ?
C45 C37 C38 C43 -0.1(3) . . . . ?
C45 C37 C38 C39 178.1(2) . . . . ?
C46 N2 C55 C50 -0.3(3) . . . . ?
C46 N2 C55 C54 177.8(2) . . . . ?
C46 C47 C49 C50 -1.0(3) . . . . ?
C46 C47 C49 C48 179.5(2) . . . . ?
C42 C43 C38 C37 177.1(2) . . . . ?
C42 C43 C38 C39 -1.2(3) . . . . ?
C42 C41 C40 C39 -0.5(4) . . . . ?
C38 C37 C45 C44 1.8(3) . . . . ?
C38 C43 C42 C41 0.3(3) . . . . ?
C38 C39 C40 C41 -0.4(4) . . . . ?
C44 N1 C43 C42 -176.9(2) . . . . ?
C44 N1 C43 C38 2.1(3) . . . . ?
C68 C67 C66 N4 0.8(3) . . . . ?
C68 C67 C66 C64 179.1(2) . . . . ?
C68 C69 C74 N4 -0.4(3) . . . . ?
C68 C69 C74 C73 179.2(2) . . . . ?
C68 C69 C70 C71 -179.1(2) . . . . ?
C49 C47 C46 N2 1.0(3) . . . . ?
C49 C47 C46 C44 179.2(2) . . . . ?
C49 C50 C51 C52 175.6(2) . . . . ?
C50 C55 C54 C53 2.3(4) . . . . ?
C50 C49 C48 O10 27.1(3) . . . . ?
C50 C49 C48 O9 -154.4(2) . . . . ?
C50 C51 C52 C53 1.4(4) . . . . ?
C48 C49 C50 C55 179.8(2) . . . . ?
C48 C49 C50 C51 3.8(4) . . . . ?
C67 C68 C69 C74 1.7(3) . . . . ?
C67 C68 C69 C70 -177.5(2) . . . . ?
C67 C66 C64 N3 -14.4(3) . . . . ?
C67 C66 C64 C65 168.9(2) . . . . ?
C17 C18 C19 C20 -178.1(2) . . . . ?
C22 C23 C18 C17 179.0(2) . . . . ?
C22 C23 C18 C19 0.6(3) . . . . ?
C69 C68 C67 C66 -1.9(3) . . . . ?
C69 C74 C73 C72 0.1(4) . . . . ?
C69 C70 C71 C72 -0.5(4) . . . . ?
C74 N4 C66 C67 0.5(3) . . . . ?
C74 N4 C66 C64 -177.9(2) . . . . ?
C74 C69 C70 C71 1.8(4) . . . . ?
C74 C73 C72 C71 1.2(4) . . . . ?
C66 N4 C74 C69 -0.7(3) . . . . ?
C66 N4 C74 C73 179.7(2) . . . . ?
C16 C17 C25 C24 -179.4(2) . . . . ?
C58 C57 C56 O15 74.7(3) . . . . ?
C58 C57 C56 O16 -104.7(2) . . . . ?
C58 C57 C65 C64 0.7(3) . . . . ?
C58 C63 C62 C61 -0.1(4) . . . . ?
C58 C59 C60 C61 0.3(5) . . . . ?
C25 C17 C16 O11 124.8(2) . . . . ?
C25 C17 C16 O12 -53.7(3) . . . . ?
C34 N5 C26 C24 -178.6(2) . . . . ?
C34 N5 C26 C27 1.1(3) . . . . ?
C19 C18 C17 C16 -0.8(3) . . . . ?
C19 C18 C17 C25 178.3(2) . . . . ?
C19 C20 C21 C22 0.3(4) . . . . ?
C29 C30 C31 C32 1.6(4) . . . . ?
C29 C28 C35 O8 -115.5(2) . . . . ?
C29 C28 C35 O7 64.7(3) . . . . ?
C29 C34 C33 C32 1.4(4) . . . . ?
C21 C20 C19 C18 -0.7(4) . . . . ?
C7 N8 C9 O13 0.3(4) . . . . ?
C64 N3 C63 C58 0.4(4) . . . . ?
C64 N3 C63 C62 176.8(2) . . . . ?
C31 C30 C29 C28 173.5(2) . . . . ?
C31 C30 C29 C34 -2.3(4) . . . . ?
C31 C32 C33 C34 -2.2(5) . . . . ?
C70 C69 C74 N4 178.8(2) . . . . ?
C70 C69 C74 C73 -1.6(3) . . . . ?
C70 C71 C72 C73 -1.0(4) . . . . ?
C35 C28 C29 C30 2.4(3) . . . . ?
C35 C28 C29 C34 178.4(2) . . . . ?
C63 N3 C64 C65 1.2(3) . . . . ?
C63 N3 C64 C66 -175.3(2) . . . . ?
C63 C58 C59 C60 -0.6(4) . . . . ?
C63 C62 C61 C60 -0.3(5) . . . . ?
C8 N8 C9 O13 -175.3(2) . . . . ?
C2 N10 C3 O4 -180.0(2) . . . . ?
C54 C55 C50 C49 -177.8(2) . . . . ?
C54 C55 C50 C51 -1.5(4) . . . . ?
C54 C53 C52 C51 -0.7(5) . . . . ?
C33 C34 C29 C30 0.8(4) . . . . ?
C33 C34 C29 C28 -175.3(2) . . . . ?
C1 N10 C3 O4 -2.1(4) . . . . ?
C59 C58 C63 N3 176.9(2) . . . . ?
C59 C58 C63 C62 0.5(4) . . . . ?
C62 C61 C60 C59 0.2(5) . . . . ?
C11 N9 C12 O14 -178.7(2) . . . . ?
C10 N9 C12 O14 1.9(4) . . . . ?
C15 N7 C14 O2 -3.1(6) . . . . ?
C13 N7 C14 O2 177.5(4) . . . . ?
C5 N11 C4 O3 1.7(8) . . . . ?
C6 N11 C4 O3 -173.4(4) . . . . ?

loop_
_smtbx_masks_void_nr
_smtbx_masks_void_average_x
_smtbx_masks_void_average_y
_smtbx_masks_void_average_z
_smtbx_masks_void_volume
_smtbx_masks_void_count_electrons
_smtbx_masks_void_content
1 0.000 0.500 0.500 120.2 43.2 '1 C3H7NO'
2 0.432 0.223 0.396 34.2 4.1 '0.5 H2O'
3 0.568 0.777 0.604 34.2 4.3 '0.5 H2O'
